data_9011421
loop_
_publ_author_name
'Sahl, K.'

_publ_section_title
;
 Zur kristallstruktur von lanarkit, Pb2O(SO4)
;
_journal_name_full 'Zeitschrift fur Kristallographie'
_journal_page_first 99
_journal_page_last 117
_journal_volume 132
_journal_year 1970
_chemical_compound_source Synthetic
_chemical_formula_sum 'O5 Pb2 S'
_chemical_name_mineral Lanarkite
_space_group_IT_number 12
_symmetry_space_group_name_Hall '-C 2y'
_symmetry_space_group_name_H-M 'C 1 2/m 1'
_cell_angle_alpha 90
_cell_angle_beta 115.93
_cell_angle_gamma 90
_cell_length_a 13.769
_cell_length_b 5.698
_cell_length_c 7.079
_cell_formula_units_Z 4
_cell_volume 499.477
_database_code_amcsd 0010717
_exptl_crystal_density_diffrn 7.001
_cod_original_formula_sum 'Pb2 S O5'
_cod_database_code 9011421

loop_
_space_group_symop_operation_xyz
x,y,z
1/2+x,1/2+y,z
x,-y,z
1/2+x,1/2-y,z
-x,y,-z
1/2-x,1/2+y,-z
-x,-y,-z
1/2-x,1/2-y,-z

loop_
_atom_site_label
_atom_site_fract_x
_atom_site_fract_y
_atom_site_fract_z
_atom_site_U_iso_or_equiv
Pb1 0.14660 0.00000 0.10500 0.01646
Pb2 0.02580 0.50000 0.27150 0.01545
S 0.32900 0.50000 0.34400 0.01520
O1 0.11100 0.00000 0.42900 0.02660
O2 0.35500 0.71100 0.25100 0.02533
O3 0.21300 0.50000 0.28400 0.02533
O4 0.00000 0.24600 0.00000 0.02153

loop_
_cod_related_entry_id
_cod_related_entry_database
_cod_related_entry_code
1 AMCSD 0010717
